data_7016505
loop_
_publ_author_name
'Eryazici, Ibrahim'
'Farha, Omar K.'
'Compton, Owen C.'
'Stern, Charlotte'
'Hupp, Joseph T.'
'Nguyen, Sonbinh T.'

_publ_section_title
;
 Luminescent infinite coordination polymer materials from
 metal-terpyridine ligation.
;
_journal_issue 36
_journal_name_full 'Dalton transactions (Cambridge, England : 2003)'
_journal_page_first 9189
_journal_page_last 9193
_journal_paper_doi 10.1039/c1dt10671f
_journal_volume 40
_journal_year 2011
_chemical_formula_sum 'C121 H100 N16 O4'
_chemical_formula_weight 1842.17
_chemical_name_systematic
;
?
;
_space_group_IT_number 2
_symmetry_cell_setting triclinic
_symmetry_space_group_name_Hall '-P 1'
_symmetry_space_group_name_H-M 'P -1'
_atom_sites_solution_hydrogens geom
_atom_sites_solution_primary direct
_atom_sites_solution_secondary difmap
_audit_creation_method SHELXL-97
_cell_angle_alpha 91.877(6)
_cell_angle_beta 97.134(6)
_cell_angle_gamma 92.099(6)
_cell_formula_units_Z 2
_cell_length_a 11.0736(8)
_cell_length_b 19.9537(13)
_cell_length_c 22.8530(14)
_cell_measurement_reflns_used 2564
_cell_measurement_temperature 100(2)
_cell_measurement_theta_max 49.91
_cell_measurement_theta_min 2.22
_cell_volume 5003.6(6)
_computing_cell_refinement 'Bruker SAINT'
_computing_data_collection 'Bruker APEX2'
_computing_data_reduction 'Bruker SAINT'
_computing_molecular_graphics 'Bruker SHELXTL'
_computing_publication_material 'Bruker SHELXTL'
_computing_structure_refinement 'SHELXL-97 (Sheldrick, 2008)'
_computing_structure_solution 'SHELXS-97 (Sheldrick, 2008)'
_diffrn_ambient_temperature 100(2)
_diffrn_measured_fraction_theta_full 0.953
_diffrn_measured_fraction_theta_max 0.953
_diffrn_measurement_device_type 'Bruker APEX-II CCD'
_diffrn_measurement_method '\f and \w scans'
_diffrn_radiation_monochromator graphite
_diffrn_radiation_source 'fine-focus sealed tube'
_diffrn_radiation_type CuK\a
_diffrn_radiation_wavelength 1.54178
_diffrn_reflns_av_R_equivalents 0.0771
_diffrn_reflns_av_sigmaI/netI 0.1712
_diffrn_reflns_limit_h_max 7
_diffrn_reflns_limit_h_min -11
_diffrn_reflns_limit_k_max 19
_diffrn_reflns_limit_k_min -19
_diffrn_reflns_limit_l_max 22
_diffrn_reflns_limit_l_min -22
_diffrn_reflns_number 19163
_diffrn_reflns_theta_full 50.37
_diffrn_reflns_theta_max 50.37
_diffrn_reflns_theta_min 4.03
_diffrn_standards_number 0
_exptl_absorpt_coefficient_mu 0.597
_exptl_absorpt_correction_T_max 0.9538
_exptl_absorpt_correction_T_min 0.6706
_exptl_absorpt_correction_type multi-scan
_exptl_absorpt_process_details 'SADABS, Bruker'
_exptl_crystal_colour colorless
_exptl_crystal_density_diffrn 1.223
_exptl_crystal_density_method 'not measured'
_exptl_crystal_description needle
_exptl_crystal_F_000 1940
_exptl_crystal_size_max 0.73
_exptl_crystal_size_mid 0.12
_exptl_crystal_size_min 0.08
_platon_squeeze_details
;
;
_refine_diff_density_max 0.223
_refine_diff_density_min -0.265
_refine_diff_density_rms 0.053
_refine_ls_extinction_method none
_refine_ls_goodness_of_fit_ref 0.819
_refine_ls_hydrogen_treatment constr
_refine_ls_matrix_type full
_refine_ls_number_parameters 1080
_refine_ls_number_reflns 9948
_refine_ls_number_restraints 0
_refine_ls_restrained_S_all 0.819
_refine_ls_R_factor_all 0.1595
_refine_ls_R_factor_gt 0.0736
_refine_ls_shift/su_max 0.000
_refine_ls_shift/su_mean 0.000
_refine_ls_structure_factor_coef Fsqd
_refine_ls_weighting_details 'calc w=1/[\s^2^(Fo^2^)+(0.0995P)^2^+0.0000P] where P=(Fo^2^+2Fc^2^)/3'
_refine_ls_weighting_scheme calc
_refine_ls_wR_factor_gt 0.1731
_refine_ls_wR_factor_ref 0.2047
_reflns_number_gt 3973
_reflns_number_total 9948
_reflns_threshold_expression >2sigma(I)
_cod_data_source_file c1dt10671f.txt
_cod_data_source_block n0324
_cod_depositor_comments
;
The following automatic conversions were performed:

'_symmetry_cell_setting' value 'Triclinic' changed to 'triclinic'
according to /home/saulius/struct/CIF-dictionaries/cif_core.dic
dictionary named 'cif_core.dic' version 2.4.1 from 2010-06-29.

Automatic conversion script
Id: cif_fix_values 1715 2011-07-08 13:25:40Z adriana 
;
_cod_original_sg_symbol_H-M P-1
_cod_database_code 7016505

loop_
_symmetry_equiv_pos_as_xyz
'x, y, z'
'-x, -y, -z'

loop_
_atom_site_label
_atom_site_type_symbol
_atom_site_fract_x
_atom_site_fract_y
_atom_site_fract_z
_atom_site_U_iso_or_equiv
_atom_site_adp_type
_atom_site_occupancy
_atom_site_symmetry_multiplicity
_atom_site_calc_flag
_atom_site_refinement_flags
_atom_site_disorder_assembly
_atom_site_disorder_group
N1 N 1.9342(5) 0.8263(3) 1.0261(2) 0.0502(16) Uani 1 1 d . . .
N2 N 1.8380(5) 0.9947(3) 1.0461(2) 0.0551(17) Uani 1 1 d . . .
N3 N 1.9189(5) 0.6460(3) 1.0002(2) 0.0537(16) Uani 1 1 d . . .
N4 N 0.2571(6) 0.2071(3) 0.8642(2) 0.0469(16) Uani 1 1 d . . .
N5 N 0.5682(7) 0.1741(3) 0.9165(3) 0.0677(19) Uani 1 1 d . A .
N6 N -0.0068(6) 0.3035(3) 0.8247(2) 0.0529(16) Uani 1 1 d . A .
N7 N 0.7482(5) 0.3675(3) 0.2944(2) 0.0463(15) Uani 1 1 d . . .
N8 N 0.5989(6) 0.2717(3) 0.3963(3) 0.0671(18) Uani 1 1 d . B .
N9 N 0.9186(5) 0.5026(3) 0.2348(3) 0.0548(17) Uani 1 1 d . B .
N10 N 0.3678(6) 1.3352(3) 0.6916(2) 0.0507(16) Uani 1 1 d . . .
N11 N 0.6789(7) 1.4005(3) 0.7037(3) 0.0649(18) Uani 1 1 d . . .
N12 N 0.1101(7) 1.2217(3) 0.6761(3) 0.082(2) Uani 1 1 d . . .
C1 C 0.8352(6) 0.7538(3) 0.7628(3) 0.0363(17) Uani 1 1 d . . .
C2 C 0.9605(7) 0.7681(3) 0.7972(3) 0.0423(19) Uani 1 1 d . . .
C3 C 1.0534(8) 0.7989(3) 0.7720(3) 0.054(2) Uani 1 1 d . . .
H3 H 1.0364 0.8125 0.7325 0.065 Uiso 1 1 calc R . .
C4 C 1.1696(7) 0.8114(3) 0.8006(3) 0.052(2) Uani 1 1 d . . .
H4 H 1.2295 0.8340 0.7813 0.062 Uiso 1 1 calc R . .
C5 C 1.1981(7) 0.7904(3) 0.8581(3) 0.0450(19) Uani 1 1 d . . .
C6 C 1.1040(8) 0.7642(3) 0.8859(3) 0.055(2) Uani 1 1 d . . .
H6 H 1.1200 0.7534 0.9262 0.066 Uiso 1 1 calc R . .
C7 C 0.9872(7) 0.7532(3) 0.8570(3) 0.055(2) Uani 1 1 d . . .
H7 H 0.9247 0.7355 0.8777 0.065 Uiso 1 1 calc R . .
C8 C 1.3232(7) 0.7956(3) 0.8878(3) 0.0446(19) Uani 1 1 d . . .
C9 C 1.3987(7) 0.8513(3) 0.8810(3) 0.053(2) Uani 1 1 d . . .
H9 H 1.3685 0.8866 0.8572 0.063 Uiso 1 1 calc R . .
C10 C 1.5199(7) 0.8558(3) 0.9092(3) 0.0476(19) Uani 1 1 d . . .
H10 H 1.5692 0.8950 0.9053 0.057 Uiso 1 1 calc R . .
C11 C 1.5673(6) 0.8049(3) 0.9420(3) 0.0409(18) Uani 1 1 d . . .
C12 C 1.4908(8) 0.7494(3) 0.9487(3) 0.052(2) Uani 1 1 d . . .
H12 H 1.5221 0.7135 0.9716 0.063 Uiso 1 1 calc R . .
C13 C 1.3704(7) 0.7448(3) 0.9229(3) 0.051(2) Uani 1 1 d . . .
H13 H 1.3200 0.7068 0.9293 0.061 Uiso 1 1 calc R . .
C14 C 1.6946(6) 0.8113(3) 0.9701(3) 0.0455(19) Uani 1 1 d . . .
C15 C 1.7435(6) 0.8734(3) 0.9916(3) 0.0392(17) Uani 1 1 d . . .
H15 H 1.6963 0.9121 0.9868 0.047 Uiso 1 1 calc R . .
C16 C 1.8591(7) 0.8788(3) 1.0194(3) 0.0482(19) Uani 1 1 d . . .
C17 C 1.9139(8) 0.9458(3) 1.0479(3) 0.0478(19) Uani 1 1 d . . .
C18 C 2.0330(7) 0.9516(3) 1.0727(3) 0.053(2) Uani 1 1 d . . .
H18 H 2.0857 0.9153 1.0705 0.063 Uiso 1 1 calc R . .
C19 C 2.0740(7) 1.0114(4) 1.1010(3) 0.069(2) Uani 1 1 d . . .
H19 H 2.1550 1.0161 1.1205 0.083 Uiso 1 1 calc R . .
C20 C 2.0006(8) 1.0631(4) 1.1012(3) 0.068(2) Uani 1 1 d . . .
H20 H 2.0290 1.1051 1.1196 0.081 Uiso 1 1 calc R . .
C21 C 1.8816(8) 1.0537(3) 1.0738(3) 0.064(2) Uani 1 1 d . . .
H21 H 1.8285 1.0900 1.0744 0.077 Uiso 1 1 calc R . .
C22 C 1.7691(7) 0.7561(3) 0.9797(3) 0.048(2) Uani 1 1 d . . .
H22 H 1.7368 0.7122 0.9683 0.058 Uiso 1 1 calc R . .
C23 C 1.8869(7) 0.7647(3) 1.0049(3) 0.0422(19) Uani 1 1 d . . .
C24 C 1.9687(8) 0.7086(4) 1.0143(3) 0.050(2) Uani 1 1 d . . .
C25 C 2.0935(8) 0.7179(4) 1.0353(3) 0.061(2) Uani 1 1 d . . .
H25 H 2.1279 0.7618 1.0446 0.073 Uiso 1 1 calc R . .
C26 C 2.1665(7) 0.6622(4) 1.0424(3) 0.065(2) Uani 1 1 d . . .
H26 H 2.2510 0.6677 1.0562 0.078 Uiso 1 1 calc R . .
C27 C 2.1132(8) 0.6000(4) 1.0290(3) 0.063(2) Uani 1 1 d . . .
H27 H 2.1592 0.5609 1.0337 0.075 Uiso 1 1 calc R . .
C28 C 1.9945(9) 0.5957(4) 1.0090(3) 0.067(2) Uani 1 1 d . . .
H28 H 1.9598 0.5517 1.0001 0.080 Uiso 1 1 calc R . .
C29 C 0.7596(7) 0.7018(4) 0.7929(3) 0.0457(19) Uani 1 1 d . . .
C30 C 0.8137(6) 0.6433(4) 0.8105(3) 0.0474(19) Uani 1 1 d . . .
H30 H 0.8991 0.6406 0.8102 0.057 Uiso 1 1 calc R . .
C31 C 0.7518(8) 0.5898(4) 0.8281(3) 0.057(2) Uani 1 1 d . . .
H31 H 0.7949 0.5519 0.8417 0.069 Uiso 1 1 calc R . .
C32 C 0.6268(8) 0.5893(3) 0.8266(3) 0.0439(18) Uani 1 1 d . A .
C33 C 0.5684(7) 0.6459(4) 0.8109(3) 0.053(2) Uani 1 1 d . . .
H33 H 0.4830 0.6480 0.8115 0.064 Uiso 1 1 calc R . .
C34 C 0.6352(8) 0.7011(4) 0.7939(3) 0.056(2) Uani 1 1 d . . .
H34 H 0.5929 0.7401 0.7824 0.067 Uiso 1 1 calc R . .
C35 C 0.5577(7) 0.5243(3) 0.8379(3) 0.0447(19) Uani 1 1 d . . .
C36 C 0.6218(11) 0.4615(6) 0.8356(6) 0.058(2) Uani 0.659(8) 1 d P A 3
H36 H 0.7058 0.4617 0.8309 0.069 Uiso 0.659(8) 1 calc PR A 3
C37 C 0.5567(12) 0.4016(6) 0.8406(6) 0.058(2) Uani 0.659(8) 1 d P A 3
H37 H 0.5965 0.3605 0.8377 0.069 Uiso 0.659(8) 1 calc PR A 3
C36A C 0.601(2) 0.4763(13) 0.8649(11) 0.058(2) Uani 0.341(8) 1 d P A 4
H36A H 0.6829 0.4833 0.8833 0.069 Uiso 0.341(8) 1 calc PR A 4
C37A C 0.547(2) 0.4132(12) 0.8722(11) 0.058(2) Uani 0.341(8) 1 d P A 4
H37A H 0.5914 0.3802 0.8937 0.069 Uiso 0.341(8) 1 calc PR A 4
C38 C 0.4361(7) 0.4003(3) 0.8495(3) 0.0455(19) Uani 1 1 d . . .
C39 C 0.3751(10) 0.4605(5) 0.8539(6) 0.058(2) Uani 0.659(8) 1 d P A 3
H39 H 0.2920 0.4602 0.8603 0.069 Uiso 0.659(8) 1 calc PR A 3
C40 C 0.4420(11) 0.5227(5) 0.8482(6) 0.058(2) Uani 0.659(8) 1 d P A 3
H40 H 0.4025 0.5638 0.8519 0.069 Uiso 0.659(8) 1 calc PR A 3
C39A C 0.379(2) 0.4486(11) 0.8132(11) 0.058(2) Uani 0.341(8) 1 d P A 4
H39A H 0.3005 0.4371 0.7924 0.069 Uiso 0.341(8) 1 calc PR A 4
C40A C 0.4295(19) 0.5120(10) 0.8059(11) 0.058(2) Uani 0.341(8) 1 d P A 4
H40A H 0.3878 0.5449 0.7830 0.069 Uiso 0.341(8) 1 calc PR A 4
C41 C 0.3702(7) 0.3342(3) 0.8557(3) 0.0474(19) Uani 1 1 d . A .
C42 C 0.4353(6) 0.2799(3) 0.8731(3) 0.049(2) Uani 1 1 d . . .
H42 H 0.5212 0.2851 0.8823 0.059 Uiso 1 1 calc R A .
C43 C 0.3797(7) 0.2175(4) 0.8777(3) 0.0469(19) Uani 1 1 d . A .
C44 C 0.4508(8) 0.1593(4) 0.8986(3) 0.053(2) Uani 1 1 d . . .
C45 C 0.3974(7) 0.0956(4) 0.8981(3) 0.058(2) Uani 1 1 d . A .
H45 H 0.3147 0.0868 0.8822 0.069 Uiso 1 1 calc R . .
C46 C 0.4689(8) 0.0447(4) 0.9217(3) 0.058(2) Uani 1 1 d . . .
H46 H 0.4341 0.0007 0.9235 0.069 Uiso 1 1 calc R A .
C47 C 0.5893(8) 0.0578(4) 0.9423(3) 0.067(2) Uani 1 1 d . A .
H47 H 0.6401 0.0236 0.9578 0.081 Uiso 1 1 calc R . .
C48 C 0.6330(7) 0.1227(5) 0.9394(3) 0.069(2) Uani 1 1 d . . .
H48 H 0.7157 0.1324 0.9548 0.083 Uiso 1 1 calc R A .
C49 C 0.2468(7) 0.3229(3) 0.8428(3) 0.049(2) Uani 1 1 d . . .
H49 H 0.1974 0.3588 0.8301 0.059 Uiso 1 1 calc R A .
C50 C 0.1926(7) 0.2598(4) 0.8479(3) 0.0447(19) Uani 1 1 d . A .
C51 C 0.0578(8) 0.2490(4) 0.8350(3) 0.054(2) Uani 1 1 d . . .
C52 C 0.0045(8) 0.1862(4) 0.8346(3) 0.061(2) Uani 1 1 d . A .
H52 H 0.0532 0.1485 0.8420 0.073 Uiso 1 1 calc R . .
C53 C -0.1217(8) 0.1779(4) 0.8232(3) 0.060(2) Uani 1 1 d . . .
H53 H -0.1604 0.1345 0.8220 0.072 Uiso 1 1 calc R A .
C54 C -0.1906(7) 0.2354(4) 0.8133(3) 0.066(2) Uani 1 1 d . A .
H54 H -0.2770 0.2323 0.8066 0.079 Uiso 1 1 calc R . .
C55 C -0.1280(8) 0.2961(4) 0.8138(3) 0.063(2) Uani 1 1 d . . .
H55 H -0.1733 0.3350 0.8059 0.075 Uiso 1 1 calc R A .
C56 C 0.8392(7) 0.7192(3) 0.7017(3) 0.0384(18) Uani 1 1 d . . .
C57 C 0.7347(7) 0.7140(3) 0.6617(3) 0.064(2) Uani 1 1 d . . .
H57 H 0.6656 0.7379 0.6696 0.076 Uiso 1 1 calc R . .
C58 C 0.7283(7) 0.6744(3) 0.6100(3) 0.063(2) Uani 1 1 d . . .
H58 H 0.6551 0.6722 0.5833 0.076 Uiso 1 1 calc R . .
C59 C 0.8233(8) 0.6393(3) 0.5967(3) 0.054(2) Uani 1 1 d . B .
C60 C 0.9291(7) 0.6441(3) 0.6354(3) 0.062(2) Uani 1 1 d . . .
H60 H 0.9977 0.6202 0.6268 0.074 Uiso 1 1 calc R . .
C61 C 0.9363(7) 0.6841(3) 0.6878(3) 0.055(2) Uani 1 1 d . . .
H61 H 1.0101 0.6868 0.7140 0.066 Uiso 1 1 calc R . .
C62 C 0.8136(7) 0.5940(3) 0.5428(3) 0.059(2) Uani 1 1 d . . .
C63 C 0.9016(11) 0.5897(5) 0.5069(5) 0.0562(14) Uani 0.604(4) 1 d P B 1
H63 H 0.9732 0.6176 0.5165 0.067 Uiso 0.604(4) 1 calc PR B 1
C64 C 0.8946(11) 0.5478(5) 0.4576(5) 0.0562(14) Uani 0.604(4) 1 d P B 1
H64 H 0.9592 0.5472 0.4338 0.067 Uiso 0.604(4) 1 calc PR B 1
C63A C 0.7860(16) 0.6188(9) 0.4876(7) 0.0562(14) Uani 0.396(4) 1 d P B 2
H63A H 0.7726 0.6653 0.4839 0.067 Uiso 0.396(4) 1 calc PR B 2
C64A C 0.7769(15) 0.5763(8) 0.4359(7) 0.0562(14) Uani 0.396(4) 1 d P B 2
H64A H 0.7633 0.5943 0.3978 0.067 Uiso 0.396(4) 1 calc PR B 2
C65 C 0.7888(7) 0.5054(3) 0.4430(3) 0.055(2) Uani 1 1 d . . .
C66 C 0.6914(11) 0.5103(5) 0.4778(5) 0.0562(14) Uani 0.604(4) 1 d P B 1
H66 H 0.6185 0.4837 0.4676 0.067 Uiso 0.604(4) 1 calc PR B 1
C67 C 0.7034(11) 0.5545(5) 0.5268(5) 0.0562(14) Uani 0.604(4) 1 d P B 1
H67 H 0.6379 0.5584 0.5498 0.067 Uiso 0.604(4) 1 calc PR B 1
C66A C 0.8294(15) 0.4800(8) 0.5017(7) 0.0562(14) Uani 0.396(4) 1 d P B 2
H66A H 0.8435 0.4337 0.5060 0.067 Uiso 0.396(4) 1 calc PR B 2
C67A C 0.8478(15) 0.5253(8) 0.5527(7) 0.0562(14) Uani 0.396(4) 1 d P B 2
H67A H 0.8803 0.5112 0.5906 0.067 Uiso 0.396(4) 1 calc PR B 2
C68 C 0.7768(6) 0.4565(3) 0.3908(3) 0.048(2) Uani 1 1 d . B .
C69 C 0.7151(6) 0.3969(3) 0.3924(3) 0.055(2) Uani 1 1 d . . .
H69 H 0.6806 0.3856 0.4270 0.066 Uiso 1 1 calc R B .
C70 C 0.7017(6) 0.3516(3) 0.3437(3) 0.0476(19) Uani 1 1 d . B .
C71 C 0.6385(6) 0.2861(3) 0.3468(3) 0.0473(19) Uani 1 1 d . . .
C72 C 0.6278(6) 0.2412(3) 0.2970(3) 0.060(2) Uani 1 1 d . B .
H72 H 0.6566 0.2544 0.2615 0.072 Uiso 1 1 calc R . .
C73 C 0.5738(7) 0.1766(4) 0.3009(4) 0.064(2) Uani 1 1 d . . .
H73 H 0.5654 0.1448 0.2687 0.077 Uiso 1 1 calc R B .
C74 C 0.5343(7) 0.1624(4) 0.3533(4) 0.068(2) Uani 1 1 d . B .
H74 H 0.4985 0.1192 0.3579 0.082 Uiso 1 1 calc R . .
C75 C 0.5447(7) 0.2093(4) 0.4010(4) 0.083(3) Uani 1 1 d . . .
H75 H 0.5142 0.1980 0.4366 0.099 Uiso 1 1 calc R B .
C76 C 0.8234(6) 0.4735(3) 0.3407(3) 0.048(2) Uani 1 1 d . . .
H76 H 0.8647 0.5157 0.3386 0.057 Uiso 1 1 calc R B .
C77 C 0.8093(6) 0.4270(3) 0.2914(3) 0.0458(19) Uani 1 1 d . B .
C78 C 0.8581(6) 0.4437(4) 0.2367(3) 0.0456(18) Uani 1 1 d . . .
C79 C 0.8395(6) 0.3973(3) 0.1864(3) 0.053(2) Uani 1 1 d . B .
H79 H 0.7993 0.3547 0.1883 0.064 Uiso 1 1 calc R . .
C80 C 0.8827(6) 0.4175(4) 0.1357(3) 0.054(2) Uani 1 1 d . . .
H80 H 0.8713 0.3886 0.1014 0.065 Uiso 1 1 calc R B .
C81 C 0.9419(6) 0.4787(4) 0.1341(3) 0.054(2) Uani 1 1 d . B .
H81 H 0.9709 0.4928 0.0989 0.065 Uiso 1 1 calc R . .
C82 C 0.9588(6) 0.5199(3) 0.1849(4) 0.060(2) Uani 1 1 d . . .
H82 H 1.0009 0.5621 0.1839 0.072 Uiso 1 1 calc R B .
C83 C 0.7797(6) 0.8227(3) 0.7543(3) 0.0423(18) Uani 1 1 d . . .
C84 C 0.7221(6) 0.8545(3) 0.8003(3) 0.0478(19) Uani 1 1 d . . .
H84 H 0.7128 0.8315 0.8353 0.057 Uiso 1 1 calc R . .
C85 C 0.6803(6) 0.9185(3) 0.7935(3) 0.048(2) Uani 1 1 d . . .
H85 H 0.6410 0.9384 0.8240 0.057 Uiso 1 1 calc R . .
C86 C 0.6935(6) 0.9545(3) 0.7442(3) 0.0441(18) Uani 1 1 d . . .
C87 C 0.7556(6) 0.9244(3) 0.7019(3) 0.054(2) Uani 1 1 d . . .
H87 H 0.7707 0.9489 0.6684 0.065 Uiso 1 1 calc R . .
C88 C 0.7957(6) 0.8606(3) 0.7067(3) 0.055(2) Uani 1 1 d . . .
H88 H 0.8361 0.8419 0.6761 0.066 Uiso 1 1 calc R . .
C89 C 0.6468(7) 1.0227(3) 0.7367(3) 0.0450(19) Uani 1 1 d . . .
C90 C 0.5485(7) 1.0407(3) 0.7643(3) 0.056(2) Uani 1 1 d . . .
H90 H 0.5157 1.0105 0.7900 0.067 Uiso 1 1 calc R . .
C91 C 0.4959(7) 1.1032(4) 0.7550(3) 0.053(2) Uani 1 1 d . . .
H91 H 0.4257 1.1133 0.7731 0.064 Uiso 1 1 calc R . .
C92 C 0.5432(7) 1.1498(3) 0.7207(3) 0.052(2) Uani 1 1 d . . .
C93 C 0.6471(7) 1.1316(4) 0.6947(3) 0.057(2) Uani 1 1 d . . .
H93 H 0.6837 1.1628 0.6710 0.069 Uiso 1 1 calc R . .
C94 C 0.6972(6) 1.0690(4) 0.7031(3) 0.054(2) Uani 1 1 d . . .
H94 H 0.7673 1.0583 0.6851 0.065 Uiso 1 1 calc R . .
C95 C 0.4882(8) 1.2147(4) 0.7116(3) 0.054(2) Uani 1 1 d . . .
C96 C 0.5514(7) 1.2761(4) 0.7074(3) 0.051(2) Uani 1 1 d . . .
H96 H 0.6379 1.2780 0.7107 0.061 Uiso 1 1 calc R . .
C97 C 0.4873(8) 1.3346(3) 0.6984(3) 0.0484(19) Uani 1 1 d . . .
C98 C 0.5586(8) 1.3993(3) 0.6938(3) 0.0471(19) Uani 1 1 d . . .
C99 C 0.4960(7) 1.4578(4) 0.6818(3) 0.062(2) Uani 1 1 d . . .
H99 H 0.4095 1.4557 0.6753 0.074 Uiso 1 1 calc R . .
C100 C 0.5573(9) 1.5181(4) 0.6795(3) 0.073(2) Uani 1 1 d . . .
H100 H 0.5154 1.5582 0.6718 0.088 Uiso 1 1 calc R . .
C101 C 0.6808(9) 1.5181(4) 0.6887(3) 0.063(2) Uani 1 1 d . . .
H101 H 0.7265 1.5590 0.6866 0.075 Uiso 1 1 calc R . .
C102 C 0.7409(7) 1.4607(4) 0.7009(3) 0.063(2) Uani 1 1 d . . .
H102 H 0.8274 1.4625 0.7075 0.075 Uiso 1 1 calc R . .
C103 C 0.3608(8) 1.2186(3) 0.7046(3) 0.0477(19) Uani 1 1 d . . .
H103 H 0.3124 1.1787 0.7069 0.057 Uiso 1 1 calc R . .
C104 C 0.3043(7) 1.2771(4) 0.6949(3) 0.0472(19) Uani 1 1 d . . .
C105 C 0.1727(8) 1.2811(4) 0.6864(3) 0.058(2) Uani 1 1 d . . .
C106 C 0.1124(9) 1.3398(4) 0.6897(3) 0.069(2) Uani 1 1 d . . .
H106 H 0.1585 1.3807 0.6986 0.082 Uiso 1 1 calc R . .
C107 C -0.0113(9) 1.3412(4) 0.6806(4) 0.084(3) Uani 1 1 d . . .
H107 H -0.0515 1.3823 0.6823 0.101 Uiso 1 1 calc R . .
C108 C -0.0774(7) 1.2802(5) 0.6687(4) 0.079(3) Uani 1 1 d . . .
H108 H -0.1639 1.2777 0.6622 0.095 Uiso 1 1 calc R . .
C109 C -0.0085(11) 1.2232(4) 0.6669(4) 0.098(3) Uani 1 1 d . . .
H109 H -0.0521 1.1814 0.6582 0.118 Uiso 1 1 calc R . .

loop_
_atom_site_aniso_label
_atom_site_aniso_U_11
_atom_site_aniso_U_22
_atom_site_aniso_U_33
_atom_site_aniso_U_23
_atom_site_aniso_U_13
_atom_site_aniso_U_12
N1 0.055(4) 0.044(4) 0.049(4) -0.012(3) 0.002(3) -0.008(4)
N2 0.067(5) 0.033(3) 0.062(4) -0.015(3) -0.002(3) 0.004(4)
N3 0.060(4) 0.037(4) 0.062(4) -0.011(3) 0.006(3) -0.002(4)
N4 0.059(5) 0.041(4) 0.039(4) -0.003(3) -0.001(3) -0.002(4)
N5 0.059(5) 0.061(5) 0.082(5) 0.005(4) 0.001(4) 0.018(4)
N6 0.035(4) 0.056(4) 0.062(4) -0.002(3) -0.013(4) -0.012(4)
N7 0.042(4) 0.042(4) 0.050(4) -0.011(3) -0.007(3) 0.001(3)
N8 0.086(5) 0.055(4) 0.062(5) -0.011(4) 0.023(4) -0.012(4)
N9 0.056(5) 0.040(4) 0.064(5) -0.013(3) 0.000(4) -0.007(3)
N10 0.050(5) 0.046(4) 0.054(4) -0.012(3) 0.002(4) -0.003(4)
N11 0.065(5) 0.051(5) 0.076(5) -0.014(3) 0.002(4) 0.002(4)
N12 0.050(5) 0.078(6) 0.115(6) -0.007(4) 0.002(5) 0.001(5)
C1 0.051(5) 0.025(4) 0.032(4) -0.007(3) 0.004(4) 0.000(4)
C2 0.055(6) 0.034(4) 0.036(5) -0.011(3) 0.005(5) -0.009(4)
C3 0.073(6) 0.048(5) 0.038(4) -0.015(4) -0.001(5) 0.002(5)
C4 0.057(6) 0.040(4) 0.057(6) -0.011(4) 0.006(5) -0.018(4)
C5 0.052(6) 0.039(4) 0.040(5) -0.016(4) -0.007(5) 0.005(4)
C6 0.068(6) 0.050(5) 0.045(5) -0.018(4) 0.010(5) -0.011(5)
C7 0.055(6) 0.055(5) 0.052(6) -0.018(4) 0.015(5) -0.018(4)
C8 0.051(6) 0.035(4) 0.045(5) -0.014(4) 0.003(4) -0.010(4)
C9 0.063(6) 0.042(5) 0.051(5) -0.014(4) 0.006(5) -0.007(4)
C10 0.047(6) 0.042(5) 0.050(5) -0.017(4) -0.004(4) -0.002(4)
C11 0.042(5) 0.035(4) 0.042(4) -0.014(4) -0.008(4) 0.002(4)
C12 0.073(6) 0.039(5) 0.044(5) -0.003(4) 0.006(5) 0.003(5)
C13 0.059(6) 0.040(5) 0.048(5) -0.012(4) -0.013(4) -0.005(4)
C14 0.041(5) 0.044(5) 0.045(4) -0.018(4) -0.011(4) -0.004(4)
C15 0.025(5) 0.046(5) 0.044(4) -0.001(4) -0.006(4) 0.003(4)
C16 0.057(6) 0.033(4) 0.054(5) -0.006(4) 0.003(5) 0.003(4)
C17 0.051(6) 0.037(5) 0.048(5) -0.006(4) -0.017(4) -0.006(4)
C18 0.067(6) 0.041(5) 0.049(4) -0.023(4) 0.012(5) -0.015(4)
C19 0.068(6) 0.054(5) 0.076(6) -0.019(5) -0.020(5) -0.003(5)
C20 0.069(7) 0.059(6) 0.069(6) -0.026(5) -0.001(5) -0.017(5)
C21 0.078(7) 0.050(5) 0.066(5) -0.019(4) 0.017(5) 0.002(5)
C22 0.065(6) 0.033(4) 0.042(4) -0.015(3) -0.001(4) -0.004(4)
C23 0.050(6) 0.039(5) 0.035(4) -0.011(3) 0.004(4) -0.017(4)
C24 0.061(6) 0.049(5) 0.037(4) -0.013(4) 0.002(4) 0.008(5)
C25 0.055(6) 0.073(6) 0.053(5) -0.017(4) 0.004(5) -0.009(5)
C26 0.067(6) 0.068(6) 0.056(5) -0.007(4) -0.011(5) 0.036(6)
C27 0.059(7) 0.064(6) 0.062(5) -0.022(4) 0.002(5) 0.006(5)
C28 0.097(8) 0.034(5) 0.063(5) -0.021(4) -0.016(5) 0.027(5)
C29 0.046(6) 0.049(5) 0.037(4) -0.015(4) -0.011(4) 0.007(5)
C30 0.031(5) 0.044(5) 0.065(5) -0.004(4) 0.000(4) -0.007(5)
C31 0.051(6) 0.044(5) 0.073(5) -0.001(4) -0.004(5) -0.003(5)
C32 0.053(6) 0.030(5) 0.046(4) -0.002(3) -0.003(4) -0.002(4)
C33 0.046(5) 0.044(5) 0.065(5) -0.010(4) -0.005(4) -0.006(5)
C34 0.051(6) 0.052(5) 0.060(5) -0.008(4) -0.011(5) 0.005(5)
C35 0.050(6) 0.035(4) 0.045(4) -0.006(3) -0.004(4) 0.001(4)
C36 0.039(3) 0.041(4) 0.090(6) -0.009(4) 0.002(5) 0.003(3)
C37 0.039(3) 0.041(4) 0.090(6) -0.009(4) 0.002(5) 0.003(3)
C36A 0.039(3) 0.041(4) 0.090(6) -0.009(4) 0.002(5) 0.003(3)
C37A 0.039(3) 0.041(4) 0.090(6) -0.009(4) 0.002(5) 0.003(3)
C38 0.047(5) 0.031(4) 0.055(5) -0.006(3) -0.002(4) -0.007(4)
C39 0.039(3) 0.041(4) 0.090(6) -0.009(4) 0.002(5) 0.003(3)
C40 0.039(3) 0.041(4) 0.090(6) -0.009(4) 0.002(5) 0.003(3)
C39A 0.039(3) 0.041(4) 0.090(6) -0.009(4) 0.002(5) 0.003(3)
C40A 0.039(3) 0.041(4) 0.090(6) -0.009(4) 0.002(5) 0.003(3)
C41 0.051(6) 0.035(5) 0.052(5) 0.000(4) -0.005(4) -0.010(4)
C42 0.050(5) 0.031(4) 0.066(5) -0.008(4) 0.011(4) -0.013(5)
C43 0.041(6) 0.053(6) 0.046(5) -0.009(4) 0.000(4) 0.008(5)
C44 0.051(6) 0.045(5) 0.061(5) -0.003(4) -0.002(5) 0.011(5)
C45 0.068(6) 0.039(5) 0.068(5) -0.006(4) 0.015(5) -0.003(5)
C46 0.076(7) 0.043(5) 0.055(5) -0.008(4) 0.018(5) -0.006(5)
C47 0.061(6) 0.041(5) 0.095(6) -0.020(4) -0.006(5) 0.004(5)
C48 0.051(6) 0.077(6) 0.077(6) -0.008(5) 0.001(5) 0.002(6)
C49 0.057(6) 0.031(5) 0.053(5) 0.000(3) -0.018(4) 0.001(4)
C50 0.051(6) 0.043(5) 0.037(4) -0.002(4) -0.003(4) -0.011(5)
C51 0.062(7) 0.047(5) 0.048(5) -0.003(4) -0.008(4) -0.012(5)
C52 0.072(7) 0.058(6) 0.047(5) -0.008(4) -0.006(5) -0.013(5)
C53 0.065(7) 0.056(6) 0.054(5) -0.001(4) -0.004(5) -0.020(5)
C54 0.051(6) 0.077(6) 0.064(5) 0.005(5) -0.015(4) -0.013(6)
C55 0.060(7) 0.051(5) 0.072(6) 0.003(4) -0.007(5) -0.014(5)
C56 0.038(5) 0.024(4) 0.051(5) -0.005(3) -0.004(4) 0.007(4)
C57 0.060(6) 0.058(5) 0.069(5) -0.001(5) -0.010(5) 0.017(4)
C58 0.080(6) 0.050(5) 0.052(5) -0.033(4) -0.022(5) 0.020(5)
C59 0.073(6) 0.038(4) 0.045(5) -0.024(4) -0.011(5) 0.010(4)
C60 0.056(6) 0.067(5) 0.057(5) -0.029(4) -0.003(5) 0.009(4)
C61 0.052(5) 0.051(5) 0.056(5) -0.014(4) -0.014(4) 0.004(4)
C62 0.082(6) 0.041(4) 0.050(5) -0.021(4) -0.008(5) 0.007(4)
C63 0.065(4) 0.053(3) 0.046(3) -0.022(2) -0.003(3) -0.004(3)
C64 0.065(4) 0.053(3) 0.046(3) -0.022(2) -0.003(3) -0.004(3)
C63A 0.065(4) 0.053(3) 0.046(3) -0.022(2) -0.003(3) -0.004(3)
C64A 0.065(4) 0.053(3) 0.046(3) -0.022(2) -0.003(3) -0.004(3)
C65 0.072(6) 0.052(5) 0.037(4) -0.017(4) 0.000(4) 0.006(4)
C66 0.065(4) 0.053(3) 0.046(3) -0.022(2) -0.003(3) -0.004(3)
C67 0.065(4) 0.053(3) 0.046(3) -0.022(2) -0.003(3) -0.004(3)
C66A 0.065(4) 0.053(3) 0.046(3) -0.022(2) -0.003(3) -0.004(3)
C67A 0.065(4) 0.053(3) 0.046(3) -0.022(2) -0.003(3) -0.004(3)
C68 0.055(5) 0.040(5) 0.046(5) -0.001(4) 0.001(4) -0.015(4)
C69 0.069(6) 0.052(5) 0.043(5) -0.009(4) 0.003(4) 0.013(5)
C70 0.060(6) 0.046(5) 0.035(4) -0.005(4) 0.002(4) 0.002(4)
C71 0.048(5) 0.047(5) 0.045(5) -0.016(4) 0.005(4) -0.012(4)
C72 0.063(6) 0.051(5) 0.061(5) 0.002(4) -0.009(4) -0.002(4)
C73 0.070(6) 0.057(6) 0.064(6) 0.007(4) 0.007(5) -0.011(5)
C74 0.060(6) 0.060(5) 0.077(6) -0.012(5) -0.011(5) -0.014(4)
C75 0.091(7) 0.064(6) 0.088(7) 0.002(5) -0.011(5) -0.008(5)
C76 0.048(5) 0.024(4) 0.063(5) -0.017(4) -0.018(5) 0.001(3)
C77 0.039(5) 0.043(4) 0.049(5) -0.006(4) -0.016(4) -0.004(4)
C78 0.041(5) 0.053(5) 0.043(5) 0.006(4) 0.007(4) 0.008(4)
C79 0.055(5) 0.042(4) 0.058(5) -0.013(4) -0.011(5) 0.005(4)
C80 0.073(6) 0.056(5) 0.035(5) -0.001(4) 0.014(4) -0.004(5)
C81 0.049(5) 0.068(5) 0.047(5) 0.003(4) 0.012(4) -0.002(4)
C82 0.060(6) 0.047(5) 0.074(6) -0.011(5) 0.015(5) -0.013(4)
C83 0.048(5) 0.035(4) 0.040(4) 0.001(4) -0.011(4) -0.002(4)
C84 0.053(5) 0.048(5) 0.039(4) -0.005(4) -0.004(4) 0.005(4)
C85 0.070(6) 0.026(4) 0.045(5) -0.021(4) 0.002(4) 0.009(4)
C86 0.057(5) 0.036(4) 0.035(4) -0.008(4) -0.007(4) 0.001(4)
C87 0.072(6) 0.048(5) 0.044(5) 0.000(4) 0.009(4) 0.006(4)
C88 0.081(6) 0.038(5) 0.046(5) -0.013(4) 0.006(4) 0.009(4)
C89 0.055(6) 0.038(5) 0.041(4) -0.006(4) 0.004(4) -0.007(4)
C90 0.070(6) 0.046(5) 0.048(5) 0.001(4) -0.010(5) 0.015(5)
C91 0.068(6) 0.042(5) 0.052(5) 0.001(4) 0.012(4) 0.009(5)
C92 0.070(6) 0.037(5) 0.045(5) -0.006(4) -0.009(5) 0.012(5)
C93 0.059(6) 0.054(5) 0.051(5) -0.020(4) -0.015(5) 0.004(5)
C94 0.051(5) 0.039(5) 0.070(5) -0.010(4) 0.005(4) 0.003(4)
C95 0.065(7) 0.046(6) 0.052(5) -0.002(4) 0.002(5) 0.009(5)
C96 0.056(5) 0.053(5) 0.040(4) -0.006(4) 0.001(4) -0.002(5)
C97 0.052(6) 0.032(5) 0.061(5) 0.001(4) 0.008(5) 0.005(5)
C98 0.061(6) 0.040(5) 0.038(4) -0.004(3) 0.001(4) 0.002(5)
C99 0.060(6) 0.047(5) 0.072(6) 0.003(4) -0.018(4) 0.000(5)
C100 0.071(7) 0.051(6) 0.094(7) 0.000(4) 0.000(6) -0.008(5)
C101 0.080(7) 0.055(6) 0.051(5) -0.009(4) 0.008(5) -0.014(6)
C102 0.062(6) 0.044(5) 0.079(6) 0.005(4) -0.009(5) -0.003(5)
C103 0.060(6) 0.034(5) 0.050(5) 0.000(3) 0.013(5) 0.004(5)
C104 0.048(6) 0.045(5) 0.050(5) -0.018(4) 0.015(4) 0.000(5)
C105 0.073(7) 0.055(6) 0.045(5) -0.019(4) 0.007(5) -0.006(6)
C106 0.082(7) 0.038(5) 0.085(6) -0.006(4) 0.007(6) 0.009(5)
C107 0.073(7) 0.081(7) 0.103(7) 0.005(5) 0.026(6) 0.013(6)
C108 0.054(6) 0.080(7) 0.105(7) 0.005(5) 0.017(5) -0.017(6)
C109 0.115(10) 0.040(6) 0.141(9) -0.008(5) 0.028(8) -0.005(7)

loop_
_atom_type_symbol
_atom_type_description
_atom_type_scat_dispersion_real
_atom_type_scat_dispersion_imag
_atom_type_scat_source
C C 0.0181 0.0091 'International Tables Vol C Tables 4.2.6.8 and 6.1.1.4'
H H 0.0000 0.0000 'International Tables Vol C Tables 4.2.6.8 and 6.1.1.4'
N N 0.0311 0.0180 'International Tables Vol C Tables 4.2.6.8 and 6.1.1.4'
O O 0.0492 0.0322 'International Tables Vol C Tables 4.2.6.8 and 6.1.1.4'

loop_
_geom_angle_atom_site_label_1
_geom_angle_atom_site_label_2
_geom_angle_atom_site_label_3
_geom_angle
C16 N1 C23 116.9(6)
C17 N2 C21 116.2(6)
C28 N3 C24 115.8(6)
C50 N4 C43 117.3(6)
C44 N5 C48 115.3(7)
C55 N6 C51 118.6(6)
C70 N7 C77 120.4(6)
C71 N8 C75 118.6(6)
C82 N9 C78 119.4(6)
C97 N10 C104 118.4(6)
C98 N11 C102 118.2(7)
C109 N12 C105 117.2(8)
C2 C1 C83 105.4(5)
C2 C1 C29 111.9(6)
C83 C1 C29 115.9(6)
C2 C1 C56 113.3(6)
C83 C1 C56 108.9(5)
C29 C1 C56 101.7(5)
C3 C2 C7 115.9(7)
C3 C2 C1 121.7(7)
C7 C2 C1 122.3(7)
C2 C3 C4 124.1(7)
C2 C3 H3 117.9
C4 C3 H3 117.9
C3 C4 C5 119.3(7)
C3 C4 H4 120.4
C5 C4 H4 120.4
C6 C5 C4 117.5(7)
C6 C5 C8 121.2(7)
C4 C5 C8 121.2(8)
C5 C6 C7 122.2(7)
C5 C6 H6 118.9
C7 C6 H6 118.9
C6 C7 C2 120.5(7)
C6 C7 H7 119.8
C2 C7 H7 119.8
C13 C8 C9 118.2(7)
C13 C8 C5 121.1(7)
C9 C8 C5 120.7(7)
C8 C9 C10 120.6(7)
C8 C9 H9 119.7
C10 C9 H9 119.7
C11 C10 C9 121.1(7)
C11 C10 H10 119.5
C9 C10 H10 119.5
C10 C11 C12 117.8(7)
C10 C11 C14 119.4(7)
C12 C11 C14 122.8(7)
C13 C12 C11 122.1(7)
C13 C12 H12 119.0
C11 C12 H12 119.0
C12 C13 C8 120.2(7)
C12 C13 H13 119.9
C8 C13 H13 119.9
C15 C14 C22 117.0(6)
C15 C14 C11 119.7(7)
C22 C14 C11 123.2(6)
C16 C15 C14 119.6(6)
C16 C15 H15 120.2
C14 C15 H15 120.2
C15 C16 N1 123.8(6)
C15 C16 C17 121.4(7)
N1 C16 C17 114.7(7)
N2 C17 C18 124.5(6)
N2 C17 C16 114.7(7)
C18 C17 C16 120.9(7)
C17 C18 C19 118.0(7)
C17 C18 H18 121.0
C19 C18 H18 121.0
C20 C19 C18 120.3(7)
C20 C19 H19 119.8
C18 C19 H19 119.8
C19 C20 C21 118.2(7)
C19 C20 H20 120.9
C21 C20 H20 120.9
N2 C21 C20 122.7(7)
N2 C21 H21 118.6
C20 C21 H21 118.6
C23 C22 C14 121.1(6)
C23 C22 H22 119.5
C14 C22 H22 119.5
C22 C23 N1 121.3(7)
C22 C23 C24 122.8(6)
N1 C23 C24 115.8(7)
N3 C24 C25 120.5(7)
N3 C24 C23 116.6(7)
C25 C24 C23 122.9(7)
C26 C25 C24 119.8(7)
C26 C25 H25 120.1
C24 C25 H25 120.1
C27 C26 C25 118.2(7)
C27 C26 H26 120.9
C25 C26 H26 120.9
C28 C27 C26 118.1(8)
C28 C27 H27 120.9
C26 C27 H27 120.9
N3 C28 C27 127.5(7)
N3 C28 H28 116.2
C27 C28 H28 116.2
C34 C29 C30 114.5(7)
C34 C29 C1 126.0(7)
C30 C29 C1 118.2(7)
C31 C30 C29 123.4(7)
C31 C30 H30 118.3
C29 C30 H30 118.3
C30 C31 C32 121.1(7)
C30 C31 H31 119.5
C32 C31 H31 119.5
C33 C32 C31 118.3(7)
C33 C32 C35 122.1(8)
C31 C32 C35 119.5(7)
C32 C33 C34 119.4(7)
C32 C33 H33 120.3
C34 C33 H33 120.3
C29 C34 C33 123.2(7)
C29 C34 H34 118.4
C33 C34 H34 118.4
C36A C35 C40 103.9(14)
C36A C35 C36 32.4(10)
C40 C35 C36 119.5(9)
C36A C35 C40A 115.6(15)
C40 C35 C40A 39.2(9)
C36 C35 C40A 108.2(10)
C36A C35 C32 125.8(14)
C40 C35 C32 122.5(8)
C36 C35 C32 118.0(8)
C40A C35 C32 118.0(10)
C37 C36 C35 118.4(10)
C37 C36 H36 120.8
C35 C36 H36 120.8
C38 C37 C36 121.7(10)
C38 C37 H37 119.2
C36 C37 H37 119.2
C35 C36A C37A 129(2)
C35 C36A H36A 115.6
C37A C36A H36A 115.6
C38 C37A C36A 119(2)
C38 C37A H37A 120.3
C36A C37A H37A 120.3
C37A C38 C37 33.6(10)
C37A C38 C39 106.3(12)
C37 C38 C39 120.3(8)
C37A C38 C39A 117.7(16)
C37 C38 C39A 107.2(12)
C39 C38 C39A 39.8(8)
C37A C38 C41 122.9(13)
C37 C38 C41 119.7(8)
C39 C38 C41 120.1(8)
C39A C38 C41 119.1(11)
C38 C39 C40 118.2(10)
C38 C39 H39 120.9
C40 C39 H39 120.9
C35 C40 C39 121.9(10)
C35 C40 H40 119.1
C39 C40 H40 119.1
C40A C39A C38 123.9(19)
C40A C39A H39A 118.1
C38 C39A H39A 118.1
C39A C40A C35 114.2(18)
C39A C40A H40A 122.9
C35 C40A H40A 122.9
C42 C41 C49 115.9(6)
C42 C41 C38 119.5(7)
C49 C41 C38 124.6(7)
C41 C42 C43 121.9(7)
C41 C42 H42 119.0
C43 C42 H42 119.0
N4 C43 C42 121.3(7)
N4 C43 C44 117.3(7)
C42 C43 C44 121.4(8)
N5 C44 C45 124.1(7)
N5 C44 C43 114.3(7)
C45 C44 C43 121.5(8)
C44 C45 C46 117.8(7)
C44 C45 H45 121.1
C46 C45 H45 121.1
C47 C46 C45 120.3(7)
C47 C46 H46 119.9
C45 C46 H46 119.9
C46 C47 C48 116.8(7)
C46 C47 H47 121.6
C48 C47 H47 121.6
N5 C48 C47 125.6(7)
N5 C48 H48 117.2
C47 C48 H48 117.2
C41 C49 C50 121.3(7)
C41 C49 H49 119.3
C50 C49 H49 119.3
N4 C50 C49 122.2(7)
N4 C50 C51 117.4(7)
C49 C50 C51 120.4(8)
N6 C51 C52 122.3(7)
N6 C51 C50 116.7(7)
C52 C51 C50 120.9(8)
C51 C52 C53 119.6(8)
C51 C52 H52 120.2
C53 C52 H52 120.2
C52 C53 C54 118.4(7)
C52 C53 H53 120.8
C54 C53 H53 120.8
C55 C54 C53 117.5(7)
C55 C54 H54 121.3
C53 C54 H54 121.3
N6 C55 C54 123.6(7)
N6 C55 H55 118.2
C54 C55 H55 118.2
C61 C56 C57 116.7(6)
C61 C56 C1 123.1(6)
C57 C56 C1 119.4(6)
C56 C57 C58 121.5(7)
C56 C57 H57 119.2
C58 C57 H57 119.2
C59 C58 C57 121.6(7)
C59 C58 H58 119.2
C57 C58 H58 119.2
C58 C59 C60 118.2(6)
C58 C59 C62 121.3(7)
C60 C59 C62 120.4(7)
C59 C60 C61 120.5(7)
C59 C60 H60 119.7
C61 C60 H60 119.7
C56 C61 C60 121.4(6)
C56 C61 H61 119.3
C60 C61 H61 119.3
C63 C62 C63A 64.3(9)
C63 C62 C67 117.8(8)
C63A C62 C67 83.4(9)
C63 C62 C67A 80.5(9)
C63A C62 C67A 123.4(10)
C67 C62 C67A 75.4(8)
C63 C62 C59 123.8(8)
C63A C62 C59 120.8(9)
C67 C62 C59 118.3(8)
C67A C62 C59 115.5(8)
C62 C63 C64 124.4(11)
C62 C63 H63 117.8
C64 C63 H63 117.8
C63 C64 C65 118.5(11)
C63 C64 H64 120.8
C65 C64 H64 120.8
C62 C63A C64A 121.4(15)
C62 C63A H63A 119.3
C64A C63A H63A 119.3
C63A C64A C65 118.2(15)
C63A C64A H64A 120.9
C65 C64A H64A 120.9
C64 C65 C66 119.1(8)
C64 C65 C64A 62.3(7)
C66 C65 C64A 85.3(9)
C64 C65 C66A 81.5(8)
C66 C65 C66A 71.8(8)
C64A C65 C66A 119.7(10)
C64 C65 C68 121.3(7)
C66 C65 C68 119.6(7)
C64A C65 C68 121.8(8)
C66A C65 C68 118.0(8)
C67 C66 C65 119.7(10)
C67 C66 H66 120.2
C65 C66 H66 120.2
C66 C67 C62 120.3(11)
C66 C67 H67 119.8
C62 C67 H67 119.8
C67A C66A C65 120.3(14)
C67A C66A H66A 119.9
C65 C66A H66A 119.9
C66A C67A C62 115.8(14)
C66A C67A H67A 122.1
C62 C67A H67A 122.1
C69 C68 C76 119.6(6)
C69 C68 C65 120.4(7)
C76 C68 C65 119.9(6)
C68 C69 C70 120.8(7)
C68 C69 H69 119.6
C70 C69 H69 119.6
N7 C70 C69 120.1(6)
N7 C70 C71 119.6(6)
C69 C70 C71 120.3(7)
N8 C71 C72 123.5(7)
N8 C71 C70 117.7(6)
C72 C71 C70 118.8(7)
C73 C72 C71 119.1(7)
C73 C72 H72 120.5
C71 C72 H72 120.5
C74 C73 C72 116.4(7)
C74 C73 H73 121.8
C72 C73 H73 121.8
C73 C74 C75 122.2(8)
C73 C74 H74 118.9
C75 C74 H74 118.9
N8 C75 C74 120.3(8)
N8 C75 H75 119.9
C74 C75 H75 119.9
C68 C76 C77 119.1(6)
C68 C76 H76 120.4
C77 C76 H76 120.4
N7 C77 C76 119.9(7)
N7 C77 C78 119.5(6)
C76 C77 C78 120.5(7)
N9 C78 C79 121.6(7)
N9 C78 C77 118.5(6)
C79 C78 C77 120.0(7)
C80 C79 C78 117.0(6)
C80 C79 H79 121.5
C78 C79 H79 121.5
C81 C80 C79 120.6(7)
C81 C80 H80 119.7
C79 C80 H80 119.7
C80 C81 C82 118.9(7)
C80 C81 H81 120.6
C82 C81 H81 120.6
N9 C82 C81 122.5(7)
N9 C82 H82 118.7
C81 C82 H82 118.7
C88 C83 C84 116.4(6)
C88 C83 C1 122.4(6)
C84 C83 C1 120.7(6)
C85 C84 C83 119.8(6)
C85 C84 H84 120.1
C83 C84 H84 120.1
C86 C85 C84 122.5(6)
C86 C85 H85 118.7
C84 C85 H85 118.7
C85 C86 C87 116.7(6)
C85 C86 C89 122.3(7)
C87 C86 C89 121.0(7)
C88 C87 C86 122.2(7)
C88 C87 H87 118.9
C86 C87 H87 118.9
C87 C88 C83 122.2(7)
C87 C88 H88 118.9
C83 C88 H88 118.9
C94 C89 C90 118.1(7)
C94 C89 C86 122.7(7)
C90 C89 C86 119.3(7)
C89 C90 C91 121.1(7)
C89 C90 H90 119.5
C91 C90 H90 119.5
C92 C91 C90 121.8(7)
C92 C91 H91 119.1
C90 C91 H91 119.1
C91 C92 C93 116.4(7)
C91 C92 C95 121.4(8)
C93 C92 C95 122.2(8)
C94 C93 C92 121.5(7)
C94 C93 H93 119.3
C92 C93 H93 119.3
C89 C94 C93 121.0(7)
C89 C94 H94 119.5
C93 C94 H94 119.5
C96 C95 C103 114.4(7)
C96 C95 C92 125.9(8)
C103 C95 C92 119.8(7)
C97 C96 C95 119.9(7)
C97 C96 H96 120.0
C95 C96 H96 120.0
N10 C97 C96 123.2(7)
N10 C97 C98 118.6(7)
C96 C97 C98 118.2(8)
N11 C98 C99 121.1(7)
N11 C98 C97 119.6(8)
C99 C98 C97 119.2(8)
C100 C99 C98 121.0(7)
C100 C99 H99 119.5
C98 C99 H99 119.5
C101 C100 C99 116.9(8)
C101 C100 H100 121.5
C99 C100 H100 121.5
C100 C101 C102 121.5(8)
C100 C101 H101 119.2
C102 C101 H101 119.2
C101 C102 N11 121.2(7)
C101 C102 H102 119.4
N11 C102 H102 119.4
C104 C103 C95 122.6(7)
C104 C103 H103 118.7
C95 C103 H103 118.7
N10 C104 C103 121.5(7)
N10 C104 C105 115.7(7)
C103 C104 C105 122.8(8)
N12 C105 C106 120.6(8)
N12 C105 C104 115.2(8)
C106 C105 C104 124.2(8)
C107 C106 C105 122.2(8)
C107 C106 H106 118.9
C105 C106 H106 118.9
C106 C107 C108 117.9(8)
C106 C107 H107 121.0
C108 C107 H107 121.0
C109 C108 C107 115.9(8)
C109 C108 H108 122.1
C107 C108 H108 122.1
N12 C109 C108 126.2(8)
N12 C109 H109 116.9
C108 C109 H109 116.9

loop_
_geom_bond_atom_site_label_1
_geom_bond_atom_site_label_2
_geom_bond_distance
N1 C16 1.362(7)
N1 C23 1.368(7)
N2 C17 1.310(7)
N2 C21 1.360(8)
N3 C28 1.335(8)
N3 C24 1.360(8)
N4 C50 1.329(7)
N4 C43 1.361(7)
N5 C44 1.332(8)
N5 C48 1.357(8)
N6 C55 1.335(8)
N6 C51 1.335(8)
N7 C70 1.338(7)
N7 C77 1.354(7)
N8 C71 1.299(8)
N8 C75 1.374(8)
N9 C82 1.326(8)
N9 C78 1.335(8)
N10 C97 1.314(8)
N10 C104 1.344(8)
N11 C98 1.322(8)
N11 C102 1.368(8)
N12 C109 1.306(10)
N12 C105 1.349(9)
C1 C2 1.520(8)
C1 C83 1.533(8)
C1 C29 1.542(9)
C1 C56 1.544(8)
C2 C3 1.375(8)
C2 C7 1.406(8)
C3 C4 1.379(8)
C3 H3 0.9500
C4 C5 1.395(8)
C4 H4 0.9500
C5 C6 1.382(9)
C5 C8 1.463(9)
C6 C7 1.384(8)
C6 H6 0.9500
C7 H7 0.9500
C8 C13 1.390(8)
C8 C9 1.390(8)
C9 C10 1.413(8)
C9 H9 0.9500
C10 C11 1.364(8)
C10 H10 0.9500
C11 C12 1.393(8)
C11 C14 1.474(8)
C12 C13 1.388(8)
C12 H12 0.9500
C13 H13 0.9500
C14 C15 1.384(8)
C14 C22 1.406(8)
C15 C16 1.356(8)
C15 H15 0.9500
C16 C17 1.539(8)
C17 C18 1.369(8)
C18 C19 1.373(8)
C18 H18 0.9500
C19 C20 1.336(9)
C19 H19 0.9500
C20 C21 1.392(9)
C20 H20 0.9500
C21 H21 0.9500
C22 C23 1.361(8)
C22 H22 0.9500
C23 C24 1.469(8)
C24 C25 1.409(8)
C25 C26 1.400(8)
C25 H25 0.9500
C26 C27 1.364(9)
C26 H26 0.9500
C27 C28 1.336(8)
C27 H27 0.9500
C28 H28 0.9500
C29 C34 1.380(8)
C29 C30 1.381(8)
C30 C31 1.346(8)
C30 H30 0.9500
C31 C32 1.380(8)
C31 H31 0.9500
C32 C33 1.359(8)
C32 C35 1.527(9)
C33 C34 1.396(9)
C33 H33 0.9500
C34 H34 0.9500
C35 C36A 1.24(3)
C35 C40 1.331(12)
C35 C36 1.465(13)
C35 C40A 1.52(2)
C36 C37 1.387(14)
C36 H36 0.9500
C37 C38 1.376(13)
C37 H37 0.9500
C36A C37A 1.40(3)
C36A H36A 0.9500
C37A C38 1.28(2)
C37A H37A 0.9500
C38 C39 1.406(12)
C38 C39A 1.41(2)
C38 C41 1.503(8)
C39 C40 1.440(13)
C39 H39 0.9500
C40 H40 0.9500
C39A C40A 1.39(3)
C39A H39A 0.9500
C40A H40A 0.9500
C41 C42 1.367(8)
C41 C49 1.370(8)
C42 C43 1.381(8)
C42 H42 0.9500
C43 C44 1.485(9)
C44 C45 1.381(9)
C45 C46 1.392(8)
C45 H45 0.9500
C46 C47 1.371(9)
C46 H46 0.9500
C47 C48 1.372(9)
C47 H47 0.9500
C48 H48 0.9500
C49 C50 1.389(8)
C49 H49 0.9500
C50 C51 1.492(9)
C51 C52 1.363(9)
C52 C53 1.392(9)
C52 H52 0.9500
C53 C54 1.410(9)
C53 H53 0.9500
C54 C55 1.372(9)
C54 H54 0.9500
C55 H55 0.9500
C56 C61 1.369(8)
C56 C57 1.383(8)
C57 C58 1.393(9)
C57 H57 0.9500
C58 C59 1.345(8)
C58 H58 0.9500
C59 C60 1.375(8)
C59 C62 1.496(8)
C60 C61 1.409(8)
C60 H60 0.9500
C61 H61 0.9500
C62 C63 1.351(12)
C62 C63A 1.372(18)
C62 C67 1.430(11)
C62 C67A 1.452(17)
C63 C64 1.375(13)
C63 H63 0.9500
C64 C65 1.419(11)
C64 H64 0.9500
C63A C64A 1.423(19)
C63A H63A 0.9500
C64A C65 1.438(17)
C64A H64A 0.9500
C65 C66 1.421(12)
C65 C66A 1.474(17)
C65 C68 1.504(8)
C66 C67 1.393(13)
C66 H66 0.9500
C67 H67 0.9500
C66A C67A 1.441(19)
C66A H66A 0.9500
C67A H67A 0.9500
C68 C69 1.353(8)
C68 C76 1.361(8)
C69 C70 1.400(8)
C69 H69 0.9500
C70 C71 1.468(8)
C71 C72 1.415(8)
C72 C73 1.411(8)
C72 H72 0.9500
C73 C74 1.360(9)
C73 H73 0.9500
C74 C75 1.403(9)
C74 H74 0.9500
C75 H75 0.9500
C76 C77 1.427(8)
C76 H76 0.9500
C77 C78 1.466(8)
C78 C79 1.441(8)
C79 C80 1.373(8)
C79 H79 0.9500
C80 C81 1.370(8)
C80 H80 0.9500
C81 C82 1.389(8)
C81 H81 0.9500
C82 H82 0.9500
C83 C88 1.370(8)
C83 C84 1.439(8)
C84 C85 1.382(8)
C84 H84 0.9500
C85 C86 1.374(8)
C85 H85 0.9500
C86 C87 1.390(8)
C86 C89 1.480(9)
C87 C88 1.366(8)
C87 H87 0.9500
C88 H88 0.9500
C89 C94 1.368(8)
C89 C90 1.378(8)
C90 C91 1.406(8)
C90 H90 0.9500
C91 C92 1.366(8)
C91 H91 0.9500
C92 C93 1.413(9)
C92 C95 1.462(9)
C93 C94 1.395(8)
C93 H93 0.9500
C94 H94 0.9500
C95 C96 1.401(9)
C95 C103 1.405(8)
C96 C97 1.394(8)
C96 H96 0.9500
C97 C98 1.502(9)
C98 C99 1.397(8)
C99 C100 1.365(9)
C99 H99 0.9500
C100 C101 1.358(9)
C100 H100 0.9500
C101 C102 1.365(9)
C101 H101 0.9500
C102 H102 0.9500
C103 C104 1.356(8)
C103 H103 0.9500
C104 C105 1.451(9)
C105 C106 1.374(9)
C106 C107 1.361(9)
C106 H106 0.9500
C107 C108 1.398(10)
C107 H107 0.9500
C108 C109 1.395(10)
C108 H108 0.9500
C109 H109 0.9500

loop_
_geom_torsion_atom_site_label_1
_geom_torsion_atom_site_label_2
_geom_torsion_atom_site_label_3
_geom_torsion_atom_site_label_4
_geom_torsion
C83 C1 C2 C3 -69.9(7)
C29 C1 C2 C3 163.3(6)
C56 C1 C2 C3 49.1(8)
C83 C1 C2 C7 107.3(7)
C29 C1 C2 C7 -19.5(8)
C56 C1 C2 C7 -133.7(6)
C7 C2 C3 C4 4.5(9)
C1 C2 C3 C4 -178.1(5)
C2 C3 C4 C5 1.6(9)
C3 C4 C5 C6 -6.6(9)
C3 C4 C5 C8 173.0(6)
C4 C5 C6 C7 5.6(9)
C8 C5 C6 C7 -174.0(6)
C5 C6 C7 C2 0.6(9)
C3 C2 C7 C6 -5.5(9)
C1 C2 C7 C6 177.1(5)
C6 C5 C8 C13 39.9(9)
C4 C5 C8 C13 -139.7(6)
C6 C5 C8 C9 -140.8(6)
C4 C5 C8 C9 39.6(8)
C13 C8 C9 C10 0.0(9)
C5 C8 C9 C10 -179.3(6)
C8 C9 C10 C11 2.3(9)
C9 C10 C11 C12 -2.4(9)
C9 C10 C11 C14 179.3(5)
C10 C11 C12 C13 0.4(9)
C14 C11 C12 C13 178.6(6)
C11 C12 C13 C8 1.9(9)
C9 C8 C13 C12 -2.0(9)
C5 C8 C13 C12 177.3(6)
C10 C11 C14 C15 35.1(9)
C12 C11 C14 C15 -143.1(6)
C10 C11 C14 C22 -148.6(6)
C12 C11 C14 C22 33.2(9)
C22 C14 C15 C16 1.0(9)
C11 C14 C15 C16 177.5(6)
C14 C15 C16 N1 2.6(10)
C14 C15 C16 C17 -175.4(6)
C23 N1 C16 C15 -2.3(9)
C23 N1 C16 C17 175.8(5)
C21 N2 C17 C18 -3.4(10)
C21 N2 C17 C16 176.6(6)
C15 C16 C17 N2 4.0(9)
N1 C16 C17 N2 -174.1(6)
C15 C16 C17 C18 -176.0(6)
N1 C16 C17 C18 5.9(9)
N2 C17 C18 C19 4.4(11)
C16 C17 C18 C19 -175.6(6)
C17 C18 C19 C20 -3.4(11)
C18 C19 C20 C21 1.9(12)
C17 N2 C21 C20 1.7(10)
C19 C20 C21 N2 -1.1(11)
C15 C14 C22 C23 -4.7(9)
C11 C14 C22 C23 178.9(6)
C14 C22 C23 N1 5.1(9)
C14 C22 C23 C24 -178.5(6)
C16 N1 C23 C22 -1.6(9)
C16 N1 C23 C24 -178.2(5)
C28 N3 C24 C25 1.7(9)
C28 N3 C24 C23 180.0(6)
C22 C23 C24 N3 -4.4(9)
N1 C23 C24 N3 172.2(5)
C22 C23 C24 C25 173.9(6)
N1 C23 C24 C25 -9.6(9)
N3 C24 C25 C26 -0.9(10)
C23 C24 C25 C26 -179.0(6)
C24 C25 C26 C27 -0.5(10)
C25 C26 C27 C28 0.9(11)
C24 N3 C28 C27 -1.4(11)
C26 C27 C28 N3 0.1(12)
C2 C1 C29 C34 145.3(6)
C83 C1 C29 C34 24.4(8)
C56 C1 C29 C34 -93.5(7)
C2 C1 C29 C30 -48.6(7)
C83 C1 C29 C30 -169.5(5)
C56 C1 C29 C30 72.6(7)
C34 C29 C30 C31 -0.9(9)
C1 C29 C30 C31 -168.6(6)
C29 C30 C31 C32 3.4(10)
C30 C31 C32 C33 -4.5(10)
C30 C31 C32 C35 170.8(6)
C31 C32 C33 C34 3.3(9)
C35 C32 C33 C34 -171.8(6)
C30 C29 C34 C33 -0.3(9)
C1 C29 C34 C33 166.3(6)
C32 C33 C34 C29 -1.0(10)
C33 C32 C35 C36A -162.1(14)
C31 C32 C35 C36A 22.8(16)
C33 C32 C35 C40 -17.9(11)
C31 C32 C35 C40 167.0(9)
C33 C32 C35 C36 160.6(8)
C31 C32 C35 C36 -14.6(10)
C33 C32 C35 C40A 27.5(13)
C31 C32 C35 C40A -147.6(11)
C36A C35 C36 C37 72(3)
C40 C35 C36 C37 4.2(15)
C40A C35 C36 C37 -37.2(15)
C32 C35 C36 C37 -174.4(8)
C35 C36 C37 C38 -2.3(16)
C40 C35 C36A C37A 37(2)
C36 C35 C36A C37A -87(3)
C40A C35 C36A C37A -3(3)
C32 C35 C36A C37A -173.5(17)
C35 C36A C37A C38 -1(3)
C36A C37A C38 C37 85(3)
C36A C37A C38 C39 -35(2)
C36A C37A C38 C39A 6(3)
C36A C37A C38 C41 -179.4(14)
C36 C37 C38 C37A -73(3)
C36 C37 C38 C39 0.1(16)
C36 C37 C38 C39A 41.4(15)
C36 C37 C38 C41 -178.9(9)
C37A C38 C39 C40 34.0(17)
C37 C38 C39 C40 0.5(14)
C39A C38 C39 C40 -80(2)
C41 C38 C39 C40 179.5(8)
C36A C35 C40 C39 -34.5(16)
C36 C35 C40 C39 -3.7(15)
C40A C35 C40 C39 79.1(18)
C32 C35 C40 C39 174.8(8)
C38 C39 C40 C35 1.4(16)
C37A C38 C39A C40A -8(3)
C37 C38 C39A C40A -42(2)
C39 C38 C39A C40A 75(2)
C41 C38 C39A C40A 177.8(16)
C38 C39A C40A C35 4(3)
C36A C35 C40A C39A 2(2)
C40 C35 C40A C39A -79(2)
C36 C35 C40A C39A 36(2)
C32 C35 C40A C39A 172.9(14)
C37A C38 C41 C42 -16.3(16)
C37 C38 C41 C42 23.0(11)
C39 C38 C41 C42 -156.0(8)
C39A C38 C41 C42 158.0(12)
C37A C38 C41 C49 166.3(14)
C37 C38 C41 C49 -154.3(9)
C39 C38 C41 C49 26.7(11)
C39A C38 C41 C49 -19.4(14)
C49 C41 C42 C43 -0.4(10)
C38 C41 C42 C43 -178.0(6)
C50 N4 C43 C42 -1.8(9)
C50 N4 C43 C44 177.1(6)
C41 C42 C43 N4 1.0(10)
C41 C42 C43 C44 -177.9(6)
C48 N5 C44 C45 -5.3(10)
C48 N5 C44 C43 175.8(6)
N4 C43 C44 N5 -173.9(6)
C42 C43 C44 N5 5.0(9)
N4 C43 C44 C45 7.1(9)
C42 C43 C44 C45 -173.9(6)
N5 C44 C45 C46 4.8(11)
C43 C44 C45 C46 -176.3(6)
C44 C45 C46 C47 -2.6(10)
C45 C46 C47 C48 1.2(10)
C44 N5 C48 C47 3.9(11)
C46 C47 C48 N5 -2.0(12)
C42 C41 C49 C50 0.6(9)
C38 C41 C49 C50 178.1(6)
C43 N4 C50 C49 2.1(9)
C43 N4 C50 C51 -178.0(5)
C41 C49 C50 N4 -1.6(10)
C41 C49 C50 C51 178.6(6)
C55 N6 C51 C52 0.2(10)
C55 N6 C51 C50 -179.0(6)
N4 C50 C51 N6 173.3(6)
C49 C50 C51 N6 -6.9(9)
N4 C50 C51 C52 -6.0(9)
C49 C50 C51 C52 173.9(6)
N6 C51 C52 C53 -0.1(10)
C50 C51 C52 C53 179.1(6)
C51 C52 C53 C54 -1.0(10)
C52 C53 C54 C55 2.0(10)
C51 N6 C55 C54 0.9(10)
C53 C54 C55 N6 -2.0(11)
C2 C1 C56 C61 21.6(8)
C83 C1 C56 C61 138.6(6)
C29 C1 C56 C61 -98.6(7)
C2 C1 C56 C57 -168.7(6)
C83 C1 C56 C57 -51.7(8)
C29 C1 C56 C57 71.1(7)
C61 C56 C57 C58 0.5(10)
C1 C56 C57 C58 -169.8(6)
C56 C57 C58 C59 0.3(11)
C57 C58 C59 C60 -1.0(11)
C57 C58 C59 C62 176.6(7)
C58 C59 C60 C61 0.9(11)
C62 C59 C60 C61 -176.8(7)
C57 C56 C61 C60 -0.7(10)
C1 C56 C61 C60 169.3(6)
C59 C60 C61 C56 0.0(11)
C58 C59 C62 C63 138.0(9)
C60 C59 C62 C63 -44.4(11)
C58 C59 C62 C63A 59.9(14)
C60 C59 C62 C63A -122.5(11)
C58 C59 C62 C67 -39.8(11)
C60 C59 C62 C67 137.8(8)
C58 C59 C62 C67A -126.3(10)
C60 C59 C62 C67A 51.3(12)
C63A C62 C63 C64 -69.6(13)
C67 C62 C63 C64 -3.0(16)
C67A C62 C63 C64 64.8(13)
C59 C62 C63 C64 179.2(9)
C62 C63 C64 C65 -0.5(17)
C63 C62 C63A C64A 64.2(16)
C67 C62 C63A C64A -61.0(16)
C67A C62 C63A C64A 7(2)
C59 C62 C63A C64A 179.8(13)
C62 C63A C64A C65 4(2)
C63 C64 C65 C66 3.4(14)
C63 C64 C65 C64A 70.0(12)
C63 C64 C65 C66A -60.1(12)
C63 C64 C65 C68 -177.8(9)
C63A C64A C65 C64 -70.4(15)
C63A C64A C65 C66 56.0(15)
C63A C64A C65 C66A -10(2)
C63A C64A C65 C68 178.2(12)
C64 C65 C66 C67 -2.6(14)
C64A C65 C66 C67 -57.2(12)
C66A C65 C66 C67 66.1(11)
C68 C65 C66 C67 178.6(8)
C65 C66 C67 C62 -0.9(15)
C63 C62 C67 C66 3.7(14)
C63A C62 C67 C66 60.1(12)
C67A C62 C67 C66 -67.0(12)
C59 C62 C67 C66 -178.4(9)
C64 C65 C66A C67A 56.1(15)
C66 C65 C66A C67A -68.5(15)
C64A C65 C66A C67A 5(2)
C68 C65 C66A C67A 177.1(12)
C65 C66A C67A C62 5(2)
C63 C62 C67A C66A -61.8(14)
C63A C62 C67A C66A -11(2)
C67 C62 C67A C66A 60.4(14)
C59 C62 C67A C66A 175.1(12)
C64 C65 C68 C69 146.6(8)
C66 C65 C68 C69 -34.6(11)
C64A C65 C68 C69 -138.6(10)
C66A C65 C68 C69 49.4(12)
C64 C65 C68 C76 -36.4(11)
C66 C65 C68 C76 142.4(8)
C64A C65 C68 C76 38.4(13)
C66A C65 C68 C76 -133.6(10)
C76 C68 C69 C70 1.8(11)
C65 C68 C69 C70 178.8(6)
C77 N7 C70 C69 0.5(9)
C77 N7 C70 C71 -178.4(6)
C68 C69 C70 N7 -1.1(10)
C68 C69 C70 C71 177.7(6)
C75 N8 C71 C72 0.6(11)
C75 N8 C71 C70 -176.9(6)
N7 C70 C71 N8 177.3(6)
C69 C70 C71 N8 -1.5(10)
N7 C70 C71 C72 -0.4(10)
C69 C70 C71 C72 -179.2(6)
N8 C71 C72 C73 -1.3(11)
C70 C71 C72 C73 176.2(6)
C71 C72 C73 C74 0.5(10)
C72 C73 C74 C75 0.9(11)
C71 N8 C75 C74 0.8(11)
C73 C74 C75 N8 -1.7(12)
C69 C68 C76 C77 -1.9(10)
C65 C68 C76 C77 -178.9(6)
C70 N7 C77 C76 -0.6(9)
C70 N7 C77 C78 -179.1(6)
C68 C76 C77 N7 1.3(9)
C68 C76 C77 C78 179.8(6)
C82 N9 C78 C79 2.4(10)
C82 N9 C78 C77 -177.1(6)
N7 C77 C78 N9 -179.7(6)
C76 C77 C78 N9 1.7(9)
N7 C77 C78 C79 0.8(9)
C76 C77 C78 C79 -177.8(6)
N9 C78 C79 C80 -2.5(10)
C77 C78 C79 C80 177.0(6)
C78 C79 C80 C81 0.9(10)
C79 C80 C81 C82 0.7(10)
C78 N9 C82 C81 -0.7(11)
C80 C81 C82 N9 -0.8(11)
C2 C1 C83 C88 89.1(7)
C29 C1 C83 C88 -146.6(6)
C56 C1 C83 C88 -32.7(8)
C2 C1 C83 C84 -82.2(7)
C29 C1 C83 C84 42.1(8)
C56 C1 C83 C84 155.9(6)
C88 C83 C84 C85 3.6(9)
C1 C83 C84 C85 175.4(6)
C83 C84 C85 C86 -1.3(10)
C84 C85 C86 C87 -2.4(10)
C84 C85 C86 C89 179.0(6)
C85 C86 C87 C88 3.8(10)
C89 C86 C87 C88 -177.6(6)
C86 C87 C88 C83 -1.4(10)
C84 C83 C88 C87 -2.3(10)
C1 C83 C88 C87 -174.0(6)
C85 C86 C89 C94 153.0(6)
C87 C86 C89 C94 -25.5(9)
C85 C86 C89 C90 -27.2(9)
C87 C86 C89 C90 154.2(6)
C94 C89 C90 C91 4.3(9)
C86 C89 C90 C91 -175.5(5)
C89 C90 C91 C92 -3.2(10)
C90 C91 C92 C93 0.5(9)
C90 C91 C92 C95 -179.7(6)
C91 C92 C93 C94 1.0(9)
C95 C92 C93 C94 -178.8(6)
C90 C89 C94 C93 -2.8(9)
C86 C89 C94 C93 176.9(6)
C92 C93 C94 C89 0.2(9)
C91 C92 C95 C96 143.0(7)
C93 C92 C95 C96 -37.2(10)
C91 C92 C95 C103 -38.6(9)
C93 C92 C95 C103 141.2(7)
C103 C95 C96 C97 1.3(9)
C92 C95 C96 C97 179.8(6)
C104 N10 C97 C96 1.6(10)
C104 N10 C97 C98 179.1(6)
C95 C96 C97 N10 -2.2(10)
C95 C96 C97 C98 -179.6(6)
C102 N11 C98 C99 -1.2(10)
C102 N11 C98 C97 -178.1(6)
N10 C97 C98 N11 176.3(6)
C96 C97 C98 N11 -6.2(9)
N10 C97 C98 C99 -0.7(9)
C96 C97 C98 C99 176.8(6)
N11 C98 C99 C100 0.6(11)
C97 C98 C99 C100 177.6(7)
C98 C99 C100 C101 0.6(11)
C99 C100 C101 C102 -1.2(11)
C100 C101 C102 N11 0.7(11)
C98 N11 C102 C101 0.6(10)
C96 C95 C103 C104 -0.1(9)
C92 C95 C103 C104 -178.7(6)
C97 N10 C104 C103 -0.4(10)
C97 N10 C104 C105 -179.4(6)
C95 C103 C104 N10 -0.4(10)
C95 C103 C104 C105 178.6(6)
C109 N12 C105 C106 3.0(12)
C109 N12 C105 C104 -178.5(7)
N10 C104 C105 N12 165.3(6)
C103 C104 C105 N12 -13.7(10)
N10 C104 C105 C106 -16.3(10)
C103 C104 C105 C106 164.7(7)
N12 C105 C106 C107 -2.6(12)
C104 C105 C106 C107 179.1(7)
C105 C106 C107 C108 1.2(12)
C106 C107 C108 C109 -0.4(12)
C105 N12 C109 C108 -2.4(14)
C107 C108 C109 N12 1.1(14)

loop_
_platon_squeeze_void_nr
_platon_squeeze_void_average_x
_platon_squeeze_void_average_y
_platon_squeeze_void_average_z
_platon_squeeze_void_volume
_platon_squeeze_void_count_electrons
_platon_squeeze_void_content
1 -0.026 0.000 0.500 1150 299 ' '
2 0.500 0.500 1.000 143 47 ' '
